data_7022696
loop_
_publ_author_name
'Fang, Ming'
'Li, Ji-Jing'
'Shi, Peng-Fei'
'Zhao, Bin'
'Cheng, Peng'

_publ_section_title
;
 Structures, luminescence, and slow magnetic relaxation of eight 3D
 lanthanide-organic frameworks.
;
_journal_issue 18
_journal_name_full 'Dalton transactions (Cambridge, England : 2003)'
_journal_page_first 6553
_journal_page_last 6563
_journal_paper_doi 10.1039/c3dt32861a
_journal_volume 42
_journal_year 2013
_chemical_formula_sum 'C21 H24 Eu N4 O11'
_chemical_formula_weight 660.40
_chemical_name_systematic
;
?
;
_space_group_IT_number 2
_symmetry_cell_setting triclinic
_symmetry_space_group_name_Hall '-P 1'
_symmetry_space_group_name_H-M 'P -1'
_atom_sites_solution_hydrogens geom
_atom_sites_solution_primary direct
_atom_sites_solution_secondary difmap
_audit_creation_method SHELXL-97
_cell_angle_alpha 66.8970(10)
_cell_angle_beta 87.033(2)
_cell_angle_gamma 76.402(2)
_cell_formula_units_Z 2
_cell_length_a 9.9544(6)
_cell_length_b 11.7155(7)
_cell_length_c 13.5215(8)
_cell_measurement_reflns_used 10617
_cell_measurement_temperature 293(2)
_cell_measurement_theta_max 27.57
_cell_measurement_theta_min 3.09
_cell_volume 1408.32(15)
_computing_structure_refinement 'SHELXL-97 (Sheldrick, 1997)'
_computing_structure_solution 'SHELXS-97 (Sheldrick, 1990)'
_diffrn_ambient_temperature 293(2)
_diffrn_measured_fraction_theta_full 0.997
_diffrn_measured_fraction_theta_max 0.997
_diffrn_radiation_monochromator graphite
_diffrn_radiation_source 'fine-focus sealed tube'
_diffrn_radiation_type MoK\a
_diffrn_radiation_wavelength 0.71075
_diffrn_reflns_av_R_equivalents 0.0275
_diffrn_reflns_av_sigmaI/netI 0.0415
_diffrn_reflns_limit_h_max 11
_diffrn_reflns_limit_h_min -11
_diffrn_reflns_limit_k_max 13
_diffrn_reflns_limit_k_min -13
_diffrn_reflns_limit_l_max 16
_diffrn_reflns_limit_l_min -12
_diffrn_reflns_number 8977
_diffrn_reflns_theta_full 25.01
_diffrn_reflns_theta_max 25.01
_diffrn_reflns_theta_min 3.09
_exptl_absorpt_coefficient_mu 2.285
_exptl_absorpt_correction_T_max 0.9141
_exptl_absorpt_correction_T_min 0.8037
_exptl_absorpt_correction_type multi-scan
_exptl_absorpt_process_details sadabs
_exptl_crystal_density_diffrn 1.557
_exptl_crystal_density_method 'not measured'
_exptl_crystal_F_000 658
_exptl_crystal_size_max 0.10
_exptl_crystal_size_mid 0.06
_exptl_crystal_size_min 0.04
_refine_diff_density_max 1.734
_refine_diff_density_min -1.188
_refine_diff_density_rms 0.180
_refine_ls_extinction_method none
_refine_ls_goodness_of_fit_ref 1.180
_refine_ls_hydrogen_treatment constr
_refine_ls_matrix_type full
_refine_ls_number_parameters 336
_refine_ls_number_reflns 4931
_refine_ls_number_restraints 222
_refine_ls_restrained_S_all 1.190
_refine_ls_R_factor_all 0.0452
_refine_ls_R_factor_gt 0.0407
_refine_ls_shift/su_max 0.004
_refine_ls_shift/su_mean 0.000
_refine_ls_structure_factor_coef Fsqd
_refine_ls_weighting_details 'calc w=1/[\s^2^(Fo^2^)+(0.0702P)^2^+2.7154P] where P=(Fo^2^+2Fc^2^)/3'
_refine_ls_weighting_scheme calc
_refine_ls_wR_factor_gt 0.1190
_refine_ls_wR_factor_ref 0.1218
_reflns_number_gt 4557
_reflns_number_total 4931
_reflns_threshold_expression >2sigma(I)
_cod_data_source_file c3dt32861a.txt
_cod_data_source_block shelxs1
_cod_depositor_comments
;
The following automatic conversions were performed:

'_refine_ls_hydrogen_treatment' value 'constra' was replaced with the
value 'constr' as specified in the replacement file
'src/cod-tools/trunk/data/replacement-values/replacement_values.lst'.

Automatic conversion script
Id: cif_fix_values 5376 2017-05-30 11:51:03Z andrius 
;
_cod_original_sg_symbol_H-M p-1
_cod_database_code 7022696

loop_
_symmetry_equiv_pos_as_xyz
'x, y, z'
'-x, -y, -z'

loop_
_atom_site_label
_atom_site_type_symbol
_atom_site_fract_x
_atom_site_fract_y
_atom_site_fract_z
_atom_site_U_iso_or_equiv
_atom_site_adp_type
_atom_site_occupancy
_atom_site_symmetry_multiplicity
_atom_site_calc_flag
_atom_site_refinement_flags
Eu1 Eu 0.26380(3) -0.02657(3) 0.99528(2) 0.01562(13) Uani 1 1 d U
C1 C -0.2110(6) 0.7090(6) 0.1588(5) 0.0253(14) Uani 1 1 d U
C2 C -0.4001(8) 0.5979(9) 0.4153(7) 0.054(2) Uani 1 1 d U
H2 H -0.4870 0.6209 0.4402 0.065 Uiso 1 1 calc R
C3 C -0.3761(7) 0.6674(7) 0.3090(6) 0.0387(18) Uani 1 1 d U
H3 H -0.4448 0.7336 0.2638 0.046 Uiso 1 1 calc R
C4 C -0.2468(7) 0.6348(6) 0.2728(5) 0.0249(14) Uani 1 1 d U
C5 C -0.1493(6) 0.5330(6) 0.3430(5) 0.0242(13) Uani 1 1 d U
H5 H -0.0615 0.5083 0.3202 0.029 Uiso 1 1 calc R
C6 C -0.1842(6) 0.4689(6) 0.4466(5) 0.0279(15) Uani 1 1 d U
C7 C -0.0820(7) 0.3595(6) 0.5243(5) 0.0278(14) Uani 1 1 d U
C8 C -0.1104(6) 0.2994(6) 0.6324(5) 0.0240(13) Uani 1 1 d U
H8 H -0.1960 0.3256 0.6576 0.029 Uiso 1 1 calc R
C9 C -0.0110(6) 0.2016(6) 0.7011(5) 0.0213(13) Uani 1 1 d U
C10 C 0.1156(7) 0.1661(7) 0.6602(6) 0.0340(16) Uani 1 1 d U
H10 H 0.1866 0.1023 0.7048 0.041 Uiso 1 1 calc R
C11 C 0.1336(8) 0.2274(8) 0.5523(6) 0.045(2) Uani 1 1 d U
H11 H 0.2172 0.2004 0.5251 0.054 Uiso 1 1 calc R
C12 C -0.0349(6) 0.1331(6) 0.8179(5) 0.0192(12) Uani 1 1 d U
C13 C 0.4882(6) 0.0034(6) 1.1764(5) 0.0192(12) Uani 1 1 d U
C14 C 0.2742(9) -0.0707(11) 1.4227(7) 0.062(3) Uani 1 1 d U
H14 H 0.1915 -0.0955 1.4433 0.074 Uiso 1 1 calc R
C15 C 0.3150(8) -0.0545(9) 1.3203(6) 0.048(2) Uani 1 1 d U
H15 H 0.2624 -0.0700 1.2741 0.057 Uiso 1 1 calc R
C16 C 0.4353(6) -0.0149(6) 1.2877(5) 0.0256(14) Uani 1 1 d U
C17 C 0.5101(7) 0.0070(7) 1.3591(5) 0.0273(14) Uani 1 1 d U
H17 H 0.5919 0.0336 1.3391 0.033 Uiso 1 1 calc R
C18 C 0.4617(7) -0.0112(7) 1.4606(5) 0.0333(16) Uani 1 1 d U
C19 C 0.203(2) -0.2924(19) 0.7263(15) 0.167(8) Uani 1 1 d U
H19A H 0.2859 -0.2662 0.6958 0.250 Uiso 1 1 calc R
H19B H 0.1240 -0.2319 0.6839 0.250 Uiso 1 1 calc R
H19C H 0.2060 -0.3751 0.7271 0.250 Uiso 1 1 calc R
C20 C 0.1371(18) -0.3937(13) 0.9169(13) 0.117(5) Uani 1 1 d U
H20A H 0.1446 -0.3909 0.9864 0.175 Uiso 1 1 calc R
H20B H 0.1859 -0.4760 0.9194 0.175 Uiso 1 1 calc R
H20C H 0.0413 -0.3792 0.8973 0.175 Uiso 1 1 calc R
C21 C 0.2272(9) -0.2097(9) 0.8631(8) 0.053(2) Uani 1 1 d U
H21 H 0.2693 -0.1524 0.8101 0.064 Uiso 1 1 calc R
N1 N -0.3079(6) 0.5008(7) 0.4845(5) 0.0467(18) Uani 1 1 d U
N2 N 0.0401(6) 0.3219(6) 0.4849(5) 0.0404(15) Uani 1 1 d U
N3 N 0.3453(7) -0.0532(8) 1.4944(5) 0.0522(19) Uani 1 1 d U
N4 N 0.1949(10) -0.2983(9) 0.8399(7) 0.070(2) Uani 1 1 d U
O1 O -0.2950(4) 0.8136(4) 0.1069(4) 0.0265(10) Uani 1 1 d U
O2 O -0.1018(5) 0.6640(5) 0.1234(4) 0.0418(13) Uani 1 1 d U
O3 O -0.1566(4) 0.1503(4) 0.8485(3) 0.0259(10) Uani 1 1 d U
O4 O 0.0680(4) 0.0587(4) 0.8784(3) 0.0279(10) Uani 1 1 d U
O5 O 0.2080(5) -0.1944(5) 0.9467(4) 0.0350(11) Uani 1 1 d U
O6 O 0.6043(4) 0.0273(4) 1.1585(3) 0.0248(10) Uani 1 1 d U
O7 O 0.4127(4) -0.0076(4) 1.1118(3) 0.0260(10) Uani 1 1 d U
O8 O 0.4520(4) -0.2179(4) 1.0605(4) 0.0299(10) Uani 1 1 d U
H8A H 0.5376 -0.2532 1.0743 0.045 Uiso 1 1 d R
H8B H 0.4133 -0.2696 1.0495 0.045 Uiso 1 1 d R
O9 O 0.1057(4) 0.1267(4) 1.0594(4) 0.0278(10) Uani 1 1 d U
H9A H 0.0188 0.1572 1.0504 0.042 Uiso 1 1 d R
H9B H 0.1446 0.1891 1.0382 0.042 Uiso 1 1 d R
O10 O 0.3254(12) 0.4075(11) 0.1915(9) 0.137(4) Uani 1 1 d U
O11 O 0.4374(13) 0.3425(11) 0.0820(10) 0.147(5) Uani 1 1 d U
H11A H 0.4588 0.3697 0.0165 0.220 Uiso 1 1 d R
H11B H 0.4527 0.2617 0.1054 0.220 Uiso 1 1 d R

loop_
_atom_site_aniso_label
_atom_site_aniso_U_11
_atom_site_aniso_U_22
_atom_site_aniso_U_33
_atom_site_aniso_U_23
_atom_site_aniso_U_13
_atom_site_aniso_U_12
Eu1 0.01607(18) 0.01931(19) 0.01017(18) -0.00377(13) -0.00037(11) -0.00501(12)
C1 0.026(3) 0.023(3) 0.023(3) -0.003(3) 0.000(3) -0.008(3)
C2 0.031(4) 0.054(5) 0.045(5) 0.004(4) 0.009(3) 0.004(4)
C3 0.027(3) 0.036(4) 0.031(4) 0.007(3) -0.003(3) 0.001(3)
C4 0.028(3) 0.023(3) 0.022(3) -0.006(3) 0.001(3) -0.008(3)
C5 0.022(3) 0.025(3) 0.021(3) -0.005(3) -0.002(2) -0.003(3)
C6 0.023(3) 0.029(3) 0.021(3) 0.002(3) 0.000(2) -0.006(3)
C7 0.028(3) 0.028(3) 0.022(3) -0.004(3) 0.002(3) -0.008(3)
C8 0.021(3) 0.028(3) 0.021(3) -0.007(3) 0.005(2) -0.007(3)
C9 0.022(3) 0.019(3) 0.018(3) 0.000(2) -0.001(2) -0.008(2)
C10 0.029(3) 0.033(4) 0.027(3) -0.003(3) 0.003(3) 0.001(3)
C11 0.036(4) 0.050(5) 0.026(4) -0.002(3) 0.008(3) 0.010(3)
C12 0.022(3) 0.020(3) 0.017(3) -0.006(2) -0.003(2) -0.008(2)
C13 0.019(3) 0.024(3) 0.015(3) -0.009(2) 0.002(2) -0.003(2)
C14 0.054(5) 0.113(7) 0.045(5) -0.041(5) 0.020(4) -0.057(5)
C15 0.044(4) 0.083(6) 0.036(4) -0.033(4) 0.011(3) -0.038(4)
C16 0.024(3) 0.034(4) 0.020(3) -0.010(3) 0.000(2) -0.008(3)
C17 0.025(3) 0.042(4) 0.020(3) -0.014(3) 0.005(2) -0.014(3)
C18 0.031(3) 0.050(4) 0.025(3) -0.017(3) 0.003(3) -0.015(3)
C19 0.228(16) 0.183(15) 0.166(14) -0.139(12) 0.002(12) -0.063(12)
C20 0.165(13) 0.084(9) 0.131(12) -0.051(8) 0.018(10) -0.069(9)
C21 0.064(5) 0.063(5) 0.058(5) -0.041(4) 0.017(4) -0.036(4)
N1 0.030(3) 0.051(4) 0.030(3) 0.008(3) 0.004(3) 0.001(3)
N2 0.035(3) 0.044(4) 0.023(3) -0.001(3) 0.007(2) 0.002(3)
N3 0.049(4) 0.099(5) 0.031(3) -0.035(4) 0.016(3) -0.045(4)
N4 0.093(6) 0.078(5) 0.077(5) -0.058(4) 0.024(4) -0.047(4)
O1 0.022(2) 0.020(2) 0.025(2) 0.0030(19) -0.0015(18) -0.0028(18)
O2 0.043(3) 0.031(3) 0.031(3) 0.002(2) 0.010(2) 0.003(2)
O3 0.026(2) 0.028(2) 0.019(2) -0.0035(19) 0.0071(18) -0.0087(19)
O4 0.020(2) 0.036(3) 0.020(2) -0.002(2) -0.0067(18) -0.0069(19)
O5 0.034(3) 0.042(3) 0.044(3) -0.028(2) 0.006(2) -0.017(2)
O6 0.027(2) 0.039(3) 0.014(2) -0.0125(19) 0.0060(17) -0.016(2)
O7 0.030(2) 0.039(3) 0.014(2) -0.015(2) -0.0018(18) -0.009(2)
O8 0.022(2) 0.027(2) 0.038(3) -0.011(2) -0.0058(19) -0.0015(19)
O9 0.025(2) 0.027(2) 0.029(2) -0.010(2) 0.0062(19) -0.0064(19)
O10 0.151(9) 0.124(8) 0.099(7) -0.032(6) 0.010(7) 0.019(7)
O11 0.178(10) 0.115(8) 0.158(10) -0.082(8) -0.026(8) 0.002(7)

loop_
_atom_type_symbol
_atom_type_description
_atom_type_scat_dispersion_real
_atom_type_scat_dispersion_imag
_atom_type_scat_source
C C 0.0033 0.0016 'International Tables Vol C Tables 4.2.6.8 and 6.1.1.4'
H H 0.0000 0.0000 'International Tables Vol C Tables 4.2.6.8 and 6.1.1.4'
Eu Eu -0.1578 3.6682 'International Tables Vol C Tables 4.2.6.8 and 6.1.1.4'
N N 0.0061 0.0033 'International Tables Vol C Tables 4.2.6.8 and 6.1.1.4'
O O 0.0106 0.0060 'International Tables Vol C Tables 4.2.6.8 and 6.1.1.4'

loop_
_geom_angle_atom_site_label_1
_geom_angle_atom_site_label_2
_geom_angle_atom_site_label_3
_geom_angle
_geom_angle_site_symmetry_1
_geom_angle_site_symmetry_3
O7 Eu1 O4 150.18(16) . .
O7 Eu1 O6 105.62(15) . 2_657
O4 Eu1 O6 86.72(15) . 2_657
O7 Eu1 O3 87.71(15) . 2_557
O4 Eu1 O3 97.05(15) . 2_557
O6 Eu1 O3 145.95(16) 2_657 2_557
O7 Eu1 O1 79.06(16) . 2_566
O4 Eu1 O1 79.55(15) . 2_566
O6 Eu1 O1 71.20(15) 2_657 2_566
O3 Eu1 O1 142.81(15) 2_557 2_566
O7 Eu1 O8 70.46(15) . .
O4 Eu1 O8 139.32(16) . .
O6 Eu1 O8 73.84(16) 2_657 .
O3 Eu1 O8 81.82(15) 2_557 .
O1 Eu1 O8 124.42(15) 2_566 .
O7 Eu1 O5 139.33(17) . .
O4 Eu1 O5 69.84(17) . .
O6 Eu1 O5 73.78(15) 2_657 .
O3 Eu1 O5 75.87(16) 2_557 .
O1 Eu1 O5 134.22(16) 2_566 .
O8 Eu1 O5 70.52(16) . .
O7 Eu1 O9 79.05(15) . .
O4 Eu1 O9 74.38(16) . .
O6 Eu1 O9 139.72(15) 2_657 .
O3 Eu1 O9 72.85(15) 2_557 .
O1 Eu1 O9 70.58(15) 2_566 .
O8 Eu1 O9 140.88(15) . .
O5 Eu1 O9 128.31(15) . .
O7 Eu1 H8B 87.3 . .
O4 Eu1 H8B 122.4 . .
O6 Eu1 H8B 74.1 2_657 .
O3 Eu1 H8B 75.4 2_557 .
O1 Eu1 H8B 137.4 2_566 .
O8 Eu1 H8B 18.0 . .
O5 Eu1 H8B 52.8 . .
O9 Eu1 H8B 145.8 . .
O7 Eu1 H9B 71.2 . .
O4 Eu1 H9B 79.5 . .
O6 Eu1 H9B 125.5 2_657 .
O3 Eu1 H9B 88.3 2_557 .
O1 Eu1 H9B 54.6 2_566 .
O8 Eu1 H9B 140.6 . .
O5 Eu1 H9B 143.1 . .
O9 Eu1 H9B 17.3 . .
H8B Eu1 H9B 153.6 . .
O2 C1 O1 125.0(6) . .
O2 C1 C4 118.5(6) . .
O1 C1 C4 116.5(6) . .
N1 C2 C3 124.8(7) . .
N1 C2 H2 117.6 . .
C3 C2 H2 117.6 . .
C4 C3 C2 117.5(7) . .
C4 C3 H3 121.2 . .
C2 C3 H3 121.2 . .
C3 C4 C5 118.8(6) . .
C3 C4 C1 120.7(6) . .
C5 C4 C1 120.6(6) . .
C6 C5 C4 119.1(6) . .
C6 C5 H5 120.4 . .
C4 C5 H5 120.4 . .
N1 C6 C5 123.2(6) . .
N1 C6 C7 116.1(6) . .
C5 C6 C7 120.6(6) . .
N2 C7 C8 121.6(6) . .
N2 C7 C6 116.4(6) . .
C8 C7 C6 122.0(6) . .
C9 C8 C7 119.5(6) . .
C9 C8 H8 120.3 . .
C7 C8 H8 120.3 . .
C8 C9 C10 118.3(6) . .
C8 C9 C12 122.1(5) . .
C10 C9 C12 119.6(6) . .
C11 C10 C9 118.5(6) . .
C11 C10 H10 120.7 . .
C9 C10 H10 120.7 . .
N2 C11 C10 124.3(7) . .
N2 C11 H11 117.9 . .
C10 C11 H11 117.9 . .
O3 C12 O4 124.1(6) . .
O3 C12 C9 118.2(5) . .
O4 C12 C9 117.7(5) . .
O6 C13 O7 125.8(5) . .
O6 C13 C16 116.6(5) . .
O7 C13 C16 117.6(5) . .
N3 C14 C15 124.4(7) . .
N3 C14 H14 117.8 . .
C15 C14 H14 117.8 . .
C16 C15 C14 118.5(7) . .
C16 C15 H15 120.7 . .
C14 C15 H15 120.7 . .
C15 C16 C17 118.7(6) . .
C15 C16 C13 121.7(6) . .
C17 C16 C13 119.6(6) . .
C18 C17 C16 119.2(6) . .
C18 C17 H17 120.4 . .
C16 C17 H17 120.4 . .
N3 C18 C17 122.6(6) . .
N3 C18 C18 116.4(8) . 2_658
C17 C18 C18 121.0(8) . 2_658
N4 C19 H19A 109.5 . .
N4 C19 H19B 109.5 . .
H19A C19 H19B 109.5 . .
N4 C19 H19C 109.5 . .
H19A C19 H19C 109.5 . .
H19B C19 H19C 109.5 . .
N4 C20 H20A 109.5 . .
N4 C20 H20B 109.5 . .
H20A C20 H20B 109.5 . .
N4 C20 H20C 109.5 . .
H20A C20 H20C 109.5 . .
H20B C20 H20C 109.5 . .
O5 C21 N4 126.7(9) . .
O5 C21 H21 116.7 . .
N4 C21 H21 116.7 . .
C2 N1 C6 116.4(6) . .
C11 N2 C7 117.8(6) . .
C14 N3 C18 116.5(6) . .
C21 N4 C20 121.0(10) . .
C21 N4 C19 120.5(11) . .
C20 N4 C19 118.2(11) . .
C1 O1 Eu1 132.4(4) . 2_566
C12 O3 Eu1 131.8(4) . 2_557
C12 O4 Eu1 163.8(4) . .
C21 O5 Eu1 128.3(5) . .
C13 O6 Eu1 125.5(4) . 2_657
C13 O7 Eu1 177.6(4) . .
Eu1 O8 H8A 150.5 . .
Eu1 O8 H8B 99.2 . .
H8A O8 H8B 107.7 . .
Eu1 O9 H9A 131.7 . .
Eu1 O9 H9B 101.8 . .
H9A O9 H9B 107.7 . .
H11A O11 H11B 107.7 . .

loop_
_geom_bond_atom_site_label_1
_geom_bond_atom_site_label_2
_geom_bond_distance
_geom_bond_site_symmetry_2
Eu1 O7 2.324(4) .
Eu1 O4 2.336(4) .
Eu1 O6 2.403(4) 2_657
Eu1 O3 2.407(4) 2_557
Eu1 O1 2.418(4) 2_566
Eu1 O8 2.441(4) .
Eu1 O5 2.484(5) .
Eu1 O9 2.491(4) .
Eu1 H8B 2.7091 .
Eu1 H9B 2.7920 .
C1 O2 1.250(8) .
C1 O1 1.264(8) .
C1 C4 1.515(9) .
C2 N1 1.332(10) .
C2 C3 1.388(11) .
C2 H2 0.9300 .
C3 C4 1.375(10) .
C3 H3 0.9300 .
C4 C5 1.388(9) .
C5 C6 1.376(9) .
C5 H5 0.9300 .
C6 N1 1.337(9) .
C6 C7 1.491(9) .
C7 N2 1.349(9) .
C7 C8 1.399(9) .
C8 C9 1.371(9) .
C8 H8 0.9300 .
C9 C10 1.388(9) .
C9 C12 1.500(8) .
C10 C11 1.374(10) .
C10 H10 0.9300 .
C11 N2 1.316(9) .
C11 H11 0.9300 .
C12 O3 1.256(7) .
C12 O4 1.260(7) .
C13 O6 1.241(7) .
C13 O7 1.244(7) .
C13 C16 1.519(8) .
C14 N3 1.333(10) .
C14 C15 1.375(11) .
C14 H14 0.9300 .
C15 C16 1.374(10) .
C15 H15 0.9300 .
C16 C17 1.383(9) .
C17 C18 1.382(9) .
C17 H17 0.9300 .
C18 N3 1.353(9) .
C18 C18 1.479(13) 2_658
C19 N4 1.508(18) .
C19 H19A 0.9600 .
C19 H19B 0.9600 .
C19 H19C 0.9600 .
C20 N4 1.411(15) .
C20 H20A 0.9600 .
C20 H20B 0.9600 .
C20 H20C 0.9600 .
C21 O5 1.211(9) .
C21 N4 1.306(11) .
C21 H21 0.9300 .
O1 Eu1 2.418(4) 2_566
O3 Eu1 2.407(4) 2_557
O6 Eu1 2.403(4) 2_657
O8 H8A 0.8500 .
O8 H8B 0.8499 .
O9 H9A 0.8500 .
O9 H9B 0.8500 .
O11 H11A 0.8500 .
O11 H11B 0.8501 .
